data_7044057
loop_
_publ_author_name
'Wu, Zhao-Feng'
'Huang, Xiao-ying'

_publ_section_title
;
 A series of Mg-Zn heterometallic coordination polymers: Synthesis,
 characterization and fluorescence sensing for Fe3+, CS2 and nitroaromatic
 compounds
;
_journal_name_full 'Dalton Trans.'
_journal_paper_doi 10.1039/C7DT02800H
_journal_year 2017
_chemical_formula_sum 'C18 H18 Mg O11 Zn'
_chemical_formula_weight 500.00
_space_group_crystal_system triclinic
_space_group_IT_number 2
_space_group_name_Hall '-P 1'
_space_group_name_H-M_alt 'P -1'
_symmetry_space_group_name_Hall '-P 1'
_symmetry_space_group_name_H-M 'P -1'
_atom_sites_solution_hydrogens mixed
_audit_creation_method SHELXL-2016/6
_audit_update_record
;
2017-07-27 deposited with the CCDC.
2017-08-31 downloaded from the CCDC.
;
_cell_angle_alpha 78.923(5)
_cell_angle_beta 80.572(6)
_cell_angle_gamma 78.581(5)
_cell_formula_units_Z 2
_cell_length_a 8.0681(5)
_cell_length_b 9.8450(6)
_cell_length_c 13.7857(9)
_cell_measurement_reflns_used 2584
_cell_measurement_temperature 295(2)
_cell_measurement_theta_max 28.9730
_cell_measurement_theta_min 3.7120
_cell_volume 1044.29(12)
_computing_cell_refinement 'CrysAlisPro 1.171.38.41 (Rigaku OD, 2015)'
_computing_data_collection 'CrysAlisPro 1.171.38.41 (Rigaku OD, 2015)'
_computing_data_reduction 'CrysAlisPro 1.171.38.41 (Rigaku OD, 2015)'
_computing_structure_refinement 'SHELXL-2016/6 (Sheldrick, 2016)'
_diffrn_ambient_temperature 295(2)
_diffrn_detector_area_resol_mean 16.2083
_diffrn_measured_fraction_theta_full 0.997
_diffrn_measured_fraction_theta_max 0.836
_diffrn_measurement_device_type 'Xcalibur, Eos'
_diffrn_measurement_method '\w scans'
_diffrn_radiation_type MoK\a
_diffrn_radiation_wavelength 0.71073
_diffrn_reflns_av_R_equivalents 0.0353
_diffrn_reflns_av_unetI/netI 0.0635
_diffrn_reflns_Laue_measured_fraction_full 0.997
_diffrn_reflns_Laue_measured_fraction_max 0.836
_diffrn_reflns_limit_h_max 10
_diffrn_reflns_limit_h_min -10
_diffrn_reflns_limit_k_max 13
_diffrn_reflns_limit_k_min -12
_diffrn_reflns_limit_l_max 14
_diffrn_reflns_limit_l_min -18
_diffrn_reflns_number 8563
_diffrn_reflns_point_group_measured_fraction_full 0.997
_diffrn_reflns_point_group_measured_fraction_max 0.836
_diffrn_reflns_theta_full 25.242
_diffrn_reflns_theta_max 29.310
_diffrn_reflns_theta_min 3.415
_diffrn_source 'fine-focus sealed X-ray tube'
_exptl_absorpt_coefficient_mu 1.264
_exptl_absorpt_correction_T_max 1.00000
_exptl_absorpt_correction_T_min 0.74542
_exptl_absorpt_correction_type multi-scan
_exptl_absorpt_process_details
;
CrysAlisPro 1.171.38.41 (Rigaku Oxford Diffraction, 2015)
Empirical absorption correction using spherical harmonics,
 implemented in SCALE3 ABSPACK scaling algorithm.
;
_exptl_crystal_colour colorless
_exptl_crystal_density_diffrn 1.590
_exptl_crystal_description block
_exptl_crystal_F_000 512
_exptl_crystal_size_max 0.28
_exptl_crystal_size_mid 0.26
_exptl_crystal_size_min 0.26
_refine_diff_density_max 0.546
_refine_diff_density_min -0.613
_refine_diff_density_rms 0.090
_refine_ls_extinction_method none
_refine_ls_goodness_of_fit_ref 1.006
_refine_ls_hydrogen_treatment mixed
_refine_ls_matrix_type full
_refine_ls_number_parameters 349
_refine_ls_number_reflns 4777
_refine_ls_number_restraints 31
_refine_ls_restrained_S_all 1.006
_refine_ls_R_factor_all 0.0692
_refine_ls_R_factor_gt 0.0494
_refine_ls_shift/su_max 0.000
_refine_ls_shift/su_mean 0.000
_refine_ls_structure_factor_coef Fsqd
_refine_ls_weighting_details 'w=1/[\s^2^(Fo^2^)+(0.0200P)^2^+2.4000P] where P=(Fo^2^+2Fc^2^)/3'
_refine_ls_weighting_scheme calc
_refine_ls_wR_factor_gt 0.0999
_refine_ls_wR_factor_ref 0.1138
_reflns_Friedel_coverage 0.000
_reflns_number_gt 3751
_reflns_number_total 4777
_reflns_threshold_expression 'I > 2\s(I)'
_cod_data_source_file c7dt02800h2.cif
_cod_data_source_block x_CCDC1
_cod_database_code 7044057
_shelx_shelxl_version_number 2016/6
_shelx_space_group_comment
;
The symmetry employed for this shelxl refinement is uniquely defined
by the following loop, which should always be used as a source of
symmetry information in preference to the above space-group names.
They are only intended as comments.
;

loop_
_space_group_symop_operation_xyz
'x, y, z'
'-x, -y, -z'

loop_
_atom_site_label
_atom_site_type_symbol
_atom_site_fract_x
_atom_site_fract_y
_atom_site_fract_z
_atom_site_U_iso_or_equiv
_atom_site_adp_type
_atom_site_occupancy
_atom_site_site_symmetry_order
_atom_site_calc_flag
_atom_site_refinement_flags_posn
_atom_site_refinement_flags_adp
_atom_site_refinement_flags_occupancy
_atom_site_disorder_assembly
_atom_site_disorder_group
Zn1 Zn 0.80177(5) 0.49994(4) 0.10308(3) 0.02852(14) Uani 0.965(2) 1 d . . P A 1
Mg2 Mg 0.42566(12) 0.43921(10) 0.11009(8) 0.0228(4) Uani 0.965(2) 1 d . . P A 1
Mg1 Mg 0.80177(5) 0.49994(4) 0.10308(3) 0.02852(14) Uani 0.035(2) 1 d . . P A 2
Zn2 Zn 0.42566(12) 0.43921(10) 0.11009(8) 0.0228(4) Uani 0.035(2) 1 d . . P A 2
O1 O 0.7266(4) 0.5291(3) 0.2454(2) 0.0469(7) Uani 1 1 d . . . . .
O2 O 0.4802(3) 0.4612(3) 0.24571(19) 0.0428(7) Uani 1 1 d . . . . .
O3 O 0.6078(3) 0.2560(2) 0.1128(2) 0.0372(6) Uani 1 1 d . . . . .
O4 O 0.8653(3) 0.2942(2) 0.1263(2) 0.0380(6) Uani 1 1 d . . . . .
O5 O 1.0237(3) -0.4437(2) 0.0801(2) 0.0340(6) Uani 1 1 d . . . . .
O6 O 1.2457(3) -0.3799(2) 0.1194(2) 0.0319(6) Uani 1 1 d . . . . .
O7 O 0.6061(3) 0.5716(2) 0.03334(17) 0.0251(5) Uani 1 1 d . . . . .
H7B H 0.567302 0.654965 0.043881 0.030 Uiso 1 1 d R U . A .
O8 O 0.2493(4) 0.3126(3) 0.1805(3) 0.0532(8) Uani 1 1 d D . . . .
H8A H 0.272(6) 0.2283(17) 0.175(3) 0.080 Uiso 1 1 d D U . . .
H8B H 0.185(6) 0.329(4) 0.231(2) 0.080 Uiso 1 1 d D U . . .
C1 C 0.5843(5) 0.4965(4) 0.2874(3) 0.0367(9) Uani 1 1 d . . . . .
C2 C 0.5430(5) 0.4987(5) 0.3973(3) 0.0422(10) Uani 1 1 d . . . . .
C3 C 0.4749(6) 0.3881(5) 0.4583(3) 0.0535(12) Uani 1 1 d . . . . .
H3A H 0.458283 0.310736 0.430118 0.064 Uiso 0.5 1 d R U P . .
C4 C 0.4317(6) 0.3878(5) 0.5625(3) 0.0514(11) Uani 1 1 d . . . . .
H4A H 0.386334 0.310603 0.604910 0.062 Uiso 0.5 1 d R U P . .
C5 C 0.3780(12) 0.2555(10) 0.6251(7) 0.056(2) Uani 0.5 1 d . . P . .
H5A H 0.354025 0.251807 0.693833 0.067 Uiso 0.5 1 calc R U P . .
C6 C 0.3628(17) 0.1402(13) 0.5861(8) 0.086(4) Uani 0.5 1 d . . P . .
H6A H 0.321894 0.064083 0.627182 0.103 Uiso 0.5 1 calc R U P . .
C7 C 0.4093(18) 0.1397(13) 0.4847(9) 0.091(4) Uani 0.5 1 d . . P . .
H7A H 0.400934 0.061015 0.458922 0.109 Uiso 0.5 1 calc R U P . .
C8 C 0.4670(14) 0.2504(11) 0.4213(7) 0.061(3) Uani 0.5 1 d . . P . .
H8C H 0.502256 0.243067 0.354505 0.073 Uiso 0.5 1 calc R U P . .
C9 C 0.7591(5) 0.2153(3) 0.1258(3) 0.0293(8) Uani 1 1 d . . . . .
C10 C 0.8287(4) 0.0598(3) 0.1368(3) 0.0269(7) Uani 1 1 d . . . . .
C11 C 0.7931(4) -0.0125(4) 0.0703(3) 0.0326(8) Uani 1 1 d . . . . .
H11A H 0.714888 0.030876 0.026493 0.039 Uiso 1 1 calc R U . . .
C12 C 0.8735(4) -0.1524(3) 0.0671(3) 0.0306(8) Uani 1 1 d . . . . .
H12A H 0.849063 -0.199654 0.020274 0.037 Uiso 1 1 calc R U . . .
C13 C 0.9862(4) -0.2195(3) 0.1313(3) 0.0253(7) Uani 1 1 d . . . . .
C14 C 1.0170(4) -0.1514(3) 0.2078(3) 0.0292(7) Uani 1 1 d . . . . .
C15 C 1.1176(6) -0.2205(4) 0.2843(3) 0.0449(10) Uani 1 1 d . . . . .
H15A H 1.168030 -0.314204 0.285036 0.054 Uiso 1 1 calc R U . . .
C16 C 1.1417(7) -0.1523(5) 0.3565(3) 0.0597(14) Uani 1 1 d . . . . .
H16A H 1.208812 -0.199411 0.405514 0.072 Uiso 1 1 calc R U . . .
C17 C 1.0658(7) -0.0113(5) 0.3575(4) 0.0596(14) Uani 1 1 d . . . . .
H17A H 1.082918 0.034431 0.407135 0.072 Uiso 1 1 calc R U . . .
C18 C 0.9671(6) 0.0590(4) 0.2861(3) 0.0438(10) Uani 1 1 d . . . . .
H18A H 0.918195 0.152519 0.287489 0.053 Uiso 1 1 calc R U . . .
C19 C 0.9377(4) -0.0084(3) 0.2096(3) 0.0296(8) Uani 1 1 d . . . . .
C20 C 1.0912(4) -0.3575(3) 0.1114(2) 0.0253(7) Uani 1 1 d . . . . .
O9 O 0.4623(7) 0.8161(7) 0.1149(5) 0.132(2) Uani 1 1 d D . . . .
H9A H 0.498(8) 0.861(7) 0.151(5) 0.198 Uiso 1 1 d D U . . .
H9B H 0.368(6) 0.794(10) 0.139(6) 0.198 Uiso 1 1 d D U . . .
O10 O 0.0225(6) 0.4102(9) 0.3361(5) 0.088(3) Uani 0.707(11) 1 d D U P B 1
H10A H -0.069(6) 0.445(10) 0.318(7) 0.133 Uiso 0.707(11) 1 d D U P B 1
H10B H 0.021(12) 0.358(13) 0.390(6) 0.133 Uiso 0.707(11) 1 d D U P B 1
O10B O 0.024(2) 0.416(2) 0.4290(14) 0.116(7) Uani 0.293(11) 1 d . U P B 2
H10C H -0.009514 0.463998 0.473687 0.175 Uiso 0.293(11) 1 d R U P B 2
H10D H -0.032264 0.356078 0.427487 0.175 Uiso 0.293(11) 1 d R U P B 2
O11 O 0.431(2) 0.0312(19) 0.2260(17) 0.189(8) Uani 0.537(15) 1 d D U P C 1
H11E H 0.336(3) 0.007(3) 0.244(5) 0.227 Uiso 0.537(15) 1 d D U P C 1
H11F H 0.471(18) 0.05(3) 0.272(7) 0.283 Uiso 0.537(15) 1 d D U P C 1
O11B O 0.377(3) 0.042(3) 0.134(2) 0.214(8) Uani 0.463(15) 1 d D U P C 2
H11C H 0.284(6) 0.032(9) 0.119(13) 0.257 Uiso 0.463(15) 1 d D U P C 2
H11D H 0.44(2) 0.07(3) 0.085(10) 0.321 Uiso 0.463(15) 1 d D U P C 2

loop_
_atom_site_aniso_label
_atom_site_aniso_U_11
_atom_site_aniso_U_22
_atom_site_aniso_U_33
_atom_site_aniso_U_23
_atom_site_aniso_U_13
_atom_site_aniso_U_12
Zn1 0.0244(2) 0.0265(2) 0.0366(3) -0.00658(17) -0.01010(17) -0.00264(16)
Mg2 0.0202(6) 0.0247(6) 0.0236(6) -0.0082(4) -0.0037(4) 0.0010(4)
Mg1 0.0244(2) 0.0265(2) 0.0366(3) -0.00658(17) -0.01010(17) -0.00264(16)
Zn2 0.0202(6) 0.0247(6) 0.0236(6) -0.0082(4) -0.0037(4) 0.0010(4)
O1 0.0429(16) 0.0675(19) 0.0329(16) -0.0164(14) -0.0027(13) -0.0094(14)
O2 0.0427(16) 0.0628(18) 0.0269(14) -0.0153(13) -0.0090(12) -0.0072(14)
O3 0.0335(14) 0.0283(13) 0.0460(16) -0.0079(11) -0.0076(12) 0.0073(11)
O4 0.0364(14) 0.0253(12) 0.0493(17) -0.0059(11) -0.0032(12) -0.0002(11)
O5 0.0269(13) 0.0301(13) 0.0505(17) -0.0208(12) -0.0093(12) -0.0011(10)
O6 0.0207(12) 0.0291(12) 0.0485(16) -0.0171(11) -0.0063(11) 0.0018(10)
O7 0.0249(11) 0.0217(11) 0.0283(13) -0.0089(9) -0.0055(10) 0.0028(9)
O8 0.0464(19) 0.0434(17) 0.063(2) -0.0002(15) 0.0047(15) -0.0089(14)
C1 0.043(2) 0.039(2) 0.027(2) -0.0099(16) -0.0069(17) 0.0020(17)
C2 0.041(2) 0.061(3) 0.029(2) -0.0133(19) -0.0062(17) -0.012(2)
C3 0.060(3) 0.080(3) 0.031(2) -0.021(2) -0.004(2) -0.026(3)
C4 0.055(3) 0.075(3) 0.030(2) -0.015(2) -0.001(2) -0.023(2)
C5 0.063(6) 0.071(6) 0.041(5) -0.020(5) 0.007(4) -0.029(5)
C6 0.132(11) 0.091(8) 0.048(7) -0.025(6) 0.026(7) -0.069(8)
C7 0.142(12) 0.093(9) 0.059(7) -0.036(6) 0.023(7) -0.075(8)
C8 0.085(7) 0.075(7) 0.034(5) -0.024(5) 0.009(5) -0.040(6)
C9 0.0355(19) 0.0246(16) 0.0246(18) -0.0060(13) -0.0005(15) 0.0018(15)
C10 0.0257(17) 0.0243(16) 0.0278(18) -0.0061(13) 0.0006(14) 0.0011(13)
C11 0.0269(18) 0.0306(18) 0.038(2) -0.0068(15) -0.0082(16) 0.0048(14)
C12 0.0292(18) 0.0282(17) 0.036(2) -0.0124(15) -0.0048(15) -0.0009(14)
C13 0.0216(16) 0.0222(15) 0.0314(19) -0.0073(13) -0.0004(14) -0.0018(13)
C14 0.0299(18) 0.0270(17) 0.0292(19) -0.0077(14) -0.0019(15) 0.0005(14)
C15 0.056(3) 0.035(2) 0.042(2) -0.0102(17) -0.018(2) 0.0088(19)
C16 0.079(4) 0.058(3) 0.045(3) -0.016(2) -0.034(3) 0.011(3)
C17 0.085(4) 0.052(3) 0.048(3) -0.027(2) -0.026(3) 0.008(2)
C18 0.059(3) 0.035(2) 0.039(2) -0.0181(17) -0.012(2) 0.0041(19)
C19 0.0322(18) 0.0261(16) 0.0290(19) -0.0087(14) -0.0003(15) -0.0003(14)
C20 0.0252(17) 0.0220(15) 0.0273(18) -0.0068(13) -0.0028(14) 0.0010(13)
O9 0.100(4) 0.124(4) 0.188(6) -0.070(4) 0.006(4) -0.037(3)
O10 0.046(3) 0.145(7) 0.068(5) -0.028(4) -0.008(3) 0.008(3)
O10B 0.082(10) 0.168(14) 0.088(12) -0.005(10) -0.026(9) 0.003(10)
O11 0.145(11) 0.208(12) 0.24(2) -0.109(14) 0.034(12) -0.083(9)
O11B 0.161(13) 0.271(16) 0.25(2) -0.134(17) -0.015(14) -0.066(12)

loop_
_atom_type_symbol
_atom_type_description
_atom_type_scat_dispersion_real
_atom_type_scat_dispersion_imag
_atom_type_scat_source
C C 0.0033 0.0016 'International Tables Vol C Tables 4.2.6.8 and 6.1.1.4'
H H 0.0000 0.0000 'International Tables Vol C Tables 4.2.6.8 and 6.1.1.4'
Mg Mg 0.0486 0.0363 'International Tables Vol C Tables 4.2.6.8 and 6.1.1.4'
O O 0.0106 0.0060 'International Tables Vol C Tables 4.2.6.8 and 6.1.1.4'
Zn Zn 0.2839 1.4301 'International Tables Vol C Tables 4.2.6.8 and 6.1.1.4'

loop_
_geom_angle_atom_site_label_1
_geom_angle_atom_site_label_2
_geom_angle_atom_site_label_3
_geom_angle
_geom_angle_site_symmetry_1
_geom_angle_site_symmetry_3
O7 Zn1 O5 130.02(11) . 1_565
O7 Zn1 O4 114.79(10) . .
O5 Zn1 O4 101.26(10) 1_565 .
O7 Zn1 O1 106.48(10) . .
O5 Zn1 O1 100.56(11) 1_565 .
O4 Zn1 O1 98.78(12) . .
O7 Zn1 Mg2 41.30(7) . .
O5 Zn1 Mg2 171.24(8) 1_565 .
O4 Zn1 Mg2 84.35(8) . .
O1 Zn1 Mg2 85.07(9) . .
O2 Mg2 O7 173.48(12) . 2_665
O2 Mg2 O6 86.09(11) . 1_465
O7 Mg2 O6 94.62(10) 2_665 1_465
O2 Mg2 O8 90.35(14) . .
O7 Mg2 O8 96.10(13) 2_665 .
O6 Mg2 O8 91.75(12) 1_465 .
O2 Mg2 O3 89.49(11) . .
O7 Mg2 O3 89.90(10) 2_665 .
O6 Mg2 O3 175.43(11) 1_465 .
O8 Mg2 O3 87.12(12) . .
O2 Mg2 O7 91.10(11) . .
O7 Mg2 O7 82.45(10) 2_665 .
O6 Mg2 O7 87.92(10) 1_465 .
O8 Mg2 O7 178.49(13) . .
O3 Mg2 O7 93.32(10) . .
O2 Mg2 Mg2 131.17(10) . 2_665
O7 Mg2 Mg2 42.38(7) 2_665 2_665
O6 Mg2 Mg2 91.59(9) 1_465 2_665
O8 Mg2 Mg2 138.48(12) . 2_665
O3 Mg2 Mg2 92.19(9) . 2_665
O7 Mg2 Mg2 40.07(6) . 2_665
O2 Mg2 Zn1 66.56(9) . .
O7 Mg2 Zn1 107.24(7) 2_665 .
O6 Mg2 Zn1 111.16(8) 1_465 .
O8 Mg2 Zn1 145.21(10) . .
O3 Mg2 Zn1 67.93(8) . .
O7 Mg2 Zn1 36.11(6) . .
Mg2 Mg2 Zn1 69.09(4) 2_665 .
O7 Mg1 O5 130.02(11) . 1_565
O7 Mg1 O4 114.79(10) . .
O5 Mg1 O4 101.26(10) 1_565 .
O7 Mg1 O1 106.48(10) . .
O5 Mg1 O1 100.56(11) 1_565 .
O4 Mg1 O1 98.78(12) . .
O7 Mg1 C1 89.60(10) . .
O5 Mg1 C1 123.82(11) 1_565 .
O4 Mg1 C1 91.91(11) . .
O1 Mg1 C1 23.28(11) . .
O7 Mg1 C9 93.90(10) . .
O5 Mg1 C9 122.85(10) 1_565 .
O4 Mg1 C9 22.30(10) . .
O1 Mg1 C9 98.48(11) . .
C1 Mg1 C9 83.82(11) . .
O7 Mg1 Zn2 41.30(7) . .
O5 Mg1 Zn2 171.24(8) 1_565 .
O4 Mg1 Zn2 84.35(8) . .
O1 Mg1 Zn2 85.07(9) . .
C1 Mg1 Zn2 62.13(8) . .
C9 Mg1 Zn2 62.22(7) . .
O7 Mg1 H7B 20.2 . .
O5 Mg1 H7B 120.1 1_565 .
O4 Mg1 H7B 133.6 . .
O1 Mg1 H7B 93.7 . .
C1 Mg1 H7B 82.4 . .
C9 Mg1 H7B 111.7 . .
Zn2 Mg1 H7B 52.3 . .
O2 Zn2 O7 173.48(12) . 2_665
O2 Zn2 O6 86.09(11) . 1_465
O7 Zn2 O6 94.62(10) 2_665 1_465
O2 Zn2 O8 90.35(14) . .
O7 Zn2 O8 96.10(13) 2_665 .
O6 Zn2 O8 91.75(12) 1_465 .
O2 Zn2 O3 89.49(11) . .
O7 Zn2 O3 89.90(10) 2_665 .
O6 Zn2 O3 175.43(11) 1_465 .
O8 Zn2 O3 87.12(12) . .
O2 Zn2 O7 91.10(11) . .
O7 Zn2 O7 82.45(10) 2_665 .
O6 Zn2 O7 87.92(10) 1_465 .
O8 Zn2 O7 178.49(13) . .
O3 Zn2 O7 93.32(10) . .
O2 Zn2 Mg1 66.56(9) . .
O7 Zn2 Mg1 107.24(7) 2_665 .
O6 Zn2 Mg1 111.16(8) 1_465 .
O8 Zn2 Mg1 145.21(10) . .
O3 Zn2 Mg1 67.93(8) . .
O7 Zn2 Mg1 36.11(6) . .
C1 O1 Zn1 117.9(2) . .
C1 O1 Mg1 117.9(2) . .
C1 O2 Mg2 143.9(3) . .
C1 O2 Zn2 143.9(3) . .
C9 O3 Mg2 139.2(2) . .
C9 O3 Zn2 139.2(2) . .
C9 O4 Zn1 121.6(2) . .
C9 O4 Mg1 121.6(2) . .
C20 O5 Zn1 135.9(2) . 1_545
C20 O6 Mg2 130.0(2) . 1_645
Zn1 O7 Mg2 129.65(11) . 2_665
Zn1 O7 Mg2 102.59(10) . .
Mg2 O7 Mg2 97.54(10) 2_665 .
Mg1 O7 Zn2 102.59(10) . .
Mg1 O7 H7B 108.3 . .
Zn1 O7 H7B 108.3 . .
Mg2 O7 H7B 108.3 2_665 .
Mg2 O7 H7B 108.3 . .
Zn2 O7 H7B 108.3 . .
Zn2 O8 H8A 118(3) . .
Mg2 O8 H8A 118(3) . .
Zn2 O8 H8B 122(3) . .
Mg2 O8 H8B 122(3) . .
H8A O8 H8B 113.7(19) . .
O2 C1 O1 125.3(4) . .
O2 C1 C2 117.8(4) . .
O1 C1 C2 116.9(3) . .
O2 C1 Mg1 86.7(2) . .
O1 C1 Mg1 38.82(17) . .
C2 C1 Mg1 154.8(3) . .
C3 C2 C4 120.4(4) . 2_666
C3 C2 C1 118.9(4) . .
C4 C2 C1 120.6(4) 2_666 .
C2 C3 C4 120.5(4) . .
C2 C3 C8 122.7(5) . .
C4 C3 C8 116.2(5) . .
C2 C3 H3A 119.8 . .
C4 C3 H3A 119.7 . .
C8 C3 H3A 7.9 . .
C2 C4 C3 119.1(4) 2_666 .
C2 C4 C5 123.7(5) 2_666 .
C3 C4 C5 116.9(5) . .
C2 C4 H4A 120.4 2_666 .
C3 C4 H4A 120.5 . .
C5 C4 H4A 6.4 . .
C6 C5 C4 123.8(8) . .
C6 C5 H4A 129.1 . .
C4 C5 H4A 10.8 . .
C6 C5 H5A 118.1 . .
C4 C5 H5A 118.1 . .
H4A C5 H5A 111.9 . .
C5 C6 C7 119.0(10) . .
C5 C6 H6A 120.5 . .
C7 C6 H6A 120.5 . .
C8 C7 C6 122.5(10) . .
C8 C7 H7A 118.8 . .
C6 C7 H7A 118.8 . .
C7 C8 C3 121.4(8) . .
C7 C8 H3A 125.7 . .
C3 C8 H3A 12.3 . .
C7 C8 H8C 119.3 . .
C3 C8 H8C 119.3 . .
H3A C8 H8C 113.7 . .
O3 C9 O4 125.4(3) . .
O3 C9 C10 118.6(3) . .
O4 C9 C10 115.9(3) . .
O3 C9 Mg1 89.3(2) . .
O4 C9 Mg1 36.06(15) . .
C10 C9 Mg1 151.8(2) . .
C11 C10 C19 120.3(3) . .
C11 C10 C9 117.7(3) . .
C19 C10 C9 121.8(3) . .
C10 C11 C12 120.7(3) . .
C10 C11 H11A 119.7 . .
C12 C11 H11A 119.7 . .
C13 C12 C11 121.0(3) . .
C13 C12 H12A 119.5 . .
C11 C12 H12A 119.5 . .
C12 C13 C14 120.2(3) . .
C12 C13 C20 118.0(3) . .
C14 C13 C20 121.5(3) . .
C15 C14 C19 118.3(3) . .
C15 C14 C13 123.2(3) . .
C19 C14 C13 118.5(3) . .
C16 C15 C14 121.3(4) . .
C16 C15 H15A 119.4 . .
C14 C15 H15A 119.4 . .
C15 C16 C17 120.4(4) . .
C15 C16 H16A 119.8 . .
C17 C16 H16A 119.8 . .
C18 C17 C16 120.4(4) . .
C18 C17 H17A 119.8 . .
C16 C17 H17A 119.8 . .
C17 C18 C19 121.1(4) . .
C17 C18 H18A 119.5 . .
C19 C18 H18A 119.5 . .
C18 C19 C10 122.5(3) . .
C18 C19 C14 118.5(3) . .
C10 C19 C14 119.0(3) . .
O6 C20 O5 121.5(3) . .
O6 C20 C13 118.7(3) . .
O5 C20 C13 119.5(3) . .
H9A O9 H9B 113(2) . .
H10A O10 H10B 117(3) . .
H10C O10B H10D 115.8 . .
H11E O11 H11F 113(3) . .
H11C O11B H11D 114(3) . .

loop_
_geom_bond_atom_site_label_1
_geom_bond_atom_site_label_2
_geom_bond_distance
_geom_bond_site_symmetry_2
Zn1 O7 1.926(2) .
Zn1 O5 1.938(2) 1_565
Zn1 O4 1.965(2) .
Zn1 O1 2.014(3) .
Zn1 Mg2 3.1898(11) .
Mg2 O2 2.049(3) .
Mg2 O7 2.060(2) 2_665
Mg2 O6 2.073(2) 1_465
Mg2 O8 2.075(3) .
Mg2 O3 2.087(2) .
Mg2 O7 2.157(3) .
Mg2 Mg2 3.172(2) 2_665
Mg1 O7 1.926(2) .
Mg1 O5 1.938(2) 1_565
Mg1 O4 1.965(2) .
Mg1 O1 2.014(3) .
Mg1 C1 2.840(4) .
Mg1 C9 2.842(3) .
Mg1 Zn2 3.1898(11) .
Mg1 H7B 2.3362 .
Zn2 O2 2.049(3) .
Zn2 O7 2.060(2) 2_665
Zn2 O6 2.073(2) 1_465
Zn2 O8 2.075(3) .
Zn2 O3 2.087(2) .
Zn2 O7 2.157(3) .
O1 C1 1.270(5) .
O2 C1 1.227(4) .
O3 C9 1.238(4) .
O4 C9 1.267(4) .
O5 C20 1.267(4) .
O6 C20 1.241(4) .
O7 H7B 0.8500 .
O8 H8A 0.829(10) .
O8 H8B 0.821(10) .
C1 C2 1.500(5) .
C2 C3 1.389(6) .
C2 C4 1.401(6) 2_666
C3 C4 1.421(6) .
C3 C8 1.554(10) .
C3 H3A 0.9599 .
C4 C5 1.516(10) .
C4 H4A 0.9601 .
C5 C6 1.380(13) .
C5 H4A 0.5715 .
C5 H5A 0.9300 .
C6 C7 1.388(14) .
C6 H6A 0.9300 .
C7 C8 1.368(14) .
C7 H7A 0.9300 .
C8 H3A 0.6176 .
C8 H8C 0.9300 .
C9 C10 1.510(4) .
C10 C11 1.360(5) .
C10 C19 1.424(5) .
C11 C12 1.406(4) .
C11 H11A 0.9300 .
C12 C13 1.360(5) .
C12 H12A 0.9300 .
C13 C14 1.430(5) .
C13 C20 1.500(4) .
C14 C15 1.422(5) .
C14 C19 1.430(4) .
C15 C16 1.360(6) .
C15 H15A 0.9300 .
C16 C17 1.404(6) .
C16 H16A 0.9300 .
C17 C18 1.363(6) .
C17 H17A 0.9300 .
C18 C19 1.422(5) .
C18 H18A 0.9300 .
O9 H9A 0.835(10) .
O9 H9B 0.834(10) .
O10 H10A 0.81(2) .
O10 H10B 0.82(2) .
O10B H10C 0.8255 .
O10B H10D 0.8199 .
O11 H11E 0.83(2) .
O11 H11F 0.83(2) .
O11B H11C 0.83(2) .
O11B H11D 0.83(2) .

loop_
_geom_hbond_atom_site_label_D
_geom_hbond_atom_site_label_H
_geom_hbond_atom_site_label_A
_geom_hbond_distance_DH
_geom_hbond_distance_HA
_geom_hbond_distance_DA
_geom_hbond_angle_DHA
_geom_hbond_site_symmetry_A
O8 H8A O11 0.829(10) 2.16(4) 2.87(2) 143(5) .
O8 H8A O11B 0.829(10) 2.01(3) 2.81(2) 164(4) .
O8 H8B O10 0.821(10) 1.965(14) 2.772(7) 167(4) .
O9 H9A O11 0.835(10) 2.08(4) 2.793(17) 144(5) 1_565
O9 H9B O6 0.834(10) 2.21(6) 2.835(6) 132(7) 1_465
O10 H10A O1 0.81(2) 2.02(3) 2.818(6) 169(10) 1_455
O10B H10C O10B 0.83 1.93 2.73(4) 164.2 2_566
O11B H11D O3 0.83(2) 2.6(2) 3.02(2) 117(22) .

loop_
_geom_torsion_atom_site_label_1
_geom_torsion_atom_site_label_2
_geom_torsion_atom_site_label_3
_geom_torsion_atom_site_label_4
_geom_torsion
_geom_torsion_site_symmetry_1
_geom_torsion_site_symmetry_4
Mg2 O2 C1 O1 -5.8(7) . .
Zn2 O2 C1 O1 -5.8(7) . .
Mg2 O2 C1 C2 175.6(3) . .
Zn2 O2 C1 C2 175.6(3) . .
Zn2 O2 C1 Mg1 -10.5(4) . .
Zn1 O1 C1 O2 -7.5(5) . .
Mg1 O1 C1 O2 -7.5(5) . .
Zn1 O1 C1 C2 171.2(3) . .
Mg1 O1 C1 C2 171.2(3) . .
O2 C1 C2 C3 43.3(5) . .
O1 C1 C2 C3 -135.4(4) . .
Mg1 C1 C2 C3 -122.4(6) . .
O2 C1 C2 C4 -134.9(4) . 2_666
O1 C1 C2 C4 46.3(5) . 2_666
Mg1 C1 C2 C4 59.3(8) . 2_666
C4 C2 C3 C4 -0.7(8) 2_666 .
C1 C2 C3 C4 -179.0(4) . .
C4 C2 C3 C8 -171.3(6) 2_666 .
C1 C2 C3 C8 10.4(8) . .
C2 C3 C4 C2 0.7(7) . 2_666
C8 C3 C4 C2 171.9(6) . 2_666
C2 C3 C4 C5 -172.9(6) . .
C8 C3 C4 C5 -1.7(8) . .
C2 C4 C5 C6 -176.0(9) 2_666 .
C3 C4 C5 C6 -2.7(13) . .
C4 C5 C6 C7 4.4(19) . .
C5 C6 C7 C8 -1(2) . .
C6 C7 C8 C3 -3(2) . .
C2 C3 C8 C7 175.7(10) . .
C4 C3 C8 C7 4.7(13) . .
Mg2 O3 C9 O4 -13.4(6) . .
Zn2 O3 C9 O4 -13.4(6) . .
Mg2 O3 C9 C10 170.1(3) . .
Zn2 O3 C9 C10 170.1(3) . .
Zn2 O3 C9 Mg1 -14.1(4) . .
Zn1 O4 C9 O3 -1.2(5) . .
Mg1 O4 C9 O3 -1.2(5) . .
Zn1 O4 C9 C10 175.5(2) . .
Mg1 O4 C9 C10 175.5(2) . .
O3 C9 C10 C11 46.6(5) . .
O4 C9 C10 C11 -130.3(4) . .
Mg1 C9 C10 C11 -124.6(5) . .
O3 C9 C10 C19 -137.6(4) . .
O4 C9 C10 C19 45.5(5) . .
Mg1 C9 C10 C19 51.1(6) . .
C19 C10 C11 C12 -5.0(6) . .
C9 C10 C11 C12 170.8(3) . .
C10 C11 C12 C13 1.1(6) . .
C11 C12 C13 C14 4.0(5) . .
C11 C12 C13 C20 -168.6(3) . .
C12 C13 C14 C15 172.6(4) . .
C20 C13 C14 C15 -15.1(6) . .
C12 C13 C14 C19 -5.1(5) . .
C20 C13 C14 C19 167.2(3) . .
C19 C14 C15 C16 -1.4(7) . .
C13 C14 C15 C16 -179.1(4) . .
C14 C15 C16 C17 0.5(8) . .
C15 C16 C17 C18 0.0(9) . .
C16 C17 C18 C19 0.4(8) . .
C17 C18 C19 C10 176.9(4) . .
C17 C18 C19 C14 -1.2(7) . .
C11 C10 C19 C18 -174.4(4) . .
C9 C10 C19 C18 9.9(6) . .
C11 C10 C19 C14 3.7(5) . .
C9 C10 C19 C14 -172.0(3) . .
C15 C14 C19 C18 1.7(6) . .
C13 C14 C19 C18 179.5(4) . .
C15 C14 C19 C10 -176.5(4) . .
C13 C14 C19 C10 1.3(5) . .
Mg2 O6 C20 O5 -11.0(5) 1_645 .
Mg2 O6 C20 C13 174.2(2) 1_645 .
Zn1 O5 C20 O6 149.0(3) 1_545 .
Zn1 O5 C20 C13 -36.2(5) 1_545 .
C12 C13 C20 O6 136.0(4) . .
C14 C13 C20 O6 -36.5(5) . .
C12 C13 C20 O5 -39.0(5) . .
C14 C13 C20 O5 148.5(3) . .
